data_8000212
loop_
_publ_author_name
'Xu Yan'
'Uehara, K.'
'Fan Wei'
'Chino, N.'
'Hikishi, S.'
'Mizuno, N.'
'Ogura, H.'
'Okubo, T.'

_publ_section_title
;
 The hydrothermal synthesis and crystal structure of (H2 O) [Ge5 O10] and
 [(C H3)4 N] [Ge10 O20 O H], two novel porous germanates
;
_journal_name_full 'Chemistry Letters'
_journal_page_first 74
_journal_page_last 75
_journal_volume 33
_journal_year 2004
_chemical_formula_sum 'Ge5 H2 O11'
_chemical_name_systematic '(Ge5 O10) (H2 O)'
_space_group_IT_number 12
_symmetry_space_group_name_Hall '-C 2y'
_symmetry_space_group_name_H-M 'C 1 2/m 1'
_cell_angle_alpha 90
_cell_angle_beta 100.08
_cell_angle_gamma 90
_cell_formula_units_Z 4
_cell_length_a 7.3178
_cell_length_b 14.392
_cell_length_c 7.7401
_cell_volume 802.587
_citation_journal_id_ASTM CMLTAG
_cod_data_source_file XuYan_CMLTAG_2004_1202.cif
_cod_data_source_block H2Ge5O11
_cod_original_cell_volume 802.5875
_cod_original_formula_sum 'H2 Ge5 O11'
_cod_database_code 8000212

loop_
_symmetry_equiv_pos_as_xyz
x,y,z
-x,y,-z
-x,-y,-z
x,-y,z
x+1/2,y+1/2,z
-x+1/2,y+1/2,-z
-x+1/2,-y+1/2,-z
x+1/2,-y+1/2,z

loop_
_atom_site_label
_atom_site_type_symbol
_atom_site_fract_x
_atom_site_fract_y
_atom_site_fract_z
_atom_site_occupancy
_atom_site_U_iso_or_equiv
O5 O-2 0.5 0.5862 0 1 0.0
Ge4 Ge+4 -0.0894 0.1986 -0.0256 0.5 0.0
O3 O-2 0 0.2835 0.5 1 0.0
Ge1 Ge+4 0.2074 0.5 0.1823 1 0.0
O7 O-2 0.4364 0.5 0.2844 1 0.0
O4 O-2 -0.2591 0.4073 0.312 1 0.0
Ge3 Ge+4 0.6383 0.5 0.1746 1 0.0
O1 O-2 -0.142 0.2634 0.142 1 0.0
O2 O-2 0.171 0.5 -0.047 1 0.0
O8 O-2 0.5 0.379 0.5 1 0.0
Ge2 Ge+4 -0.0646 0.34253 0.2997 1 0.0
O6 O-2 0.1289 0.4011 0.266 1 0.0
